data_2230640
loop_
_publ_author_name
'Woli\'nska, Ewa'
'Karczmarzyk, Zbigniew'
'Rykowski, Andrzej'
'Wysocki, Waldemar'

_publ_section_title
;
 5,5',6,6'-Tetramethyl-3,3'-bi-1,2,4-triazine
;
_journal_coeditor_code FY2014
_journal_issue 7
_journal_name_full 'Acta Crystallographica Section E'
_journal_page_first o1613
_journal_paper_doi 10.1107/S1600536811020691
_journal_volume 67
_journal_year 2011
_chemical_formula_iupac 'C10 H12 N6'
_chemical_formula_moiety 'C10 H12 N6'
_chemical_formula_sum 'C10 H12 N6'
_chemical_formula_weight 216.26
_chemical_melting_point_gt 441
_chemical_melting_point_lt 442
_chemical_name_common
;
5,5',6,6'-Tetramethyl-3,3'-bi-1,2,4-triazine
;
_chemical_name_systematic
;
3-(5,6-dimethyl-1,2,4-triazin-3-yl)-5,6-dimethyl-1,2,4-triazine
;
_space_group_IT_number 61
_symmetry_cell_setting orthorhombic
_symmetry_space_group_name_Hall '-P 2ac 2ab'
_symmetry_space_group_name_H-M 'P b c a'
_atom_sites_solution_hydrogens difmap
_atom_sites_solution_primary direct
_atom_sites_solution_secondary difmap
_audit_creation_method SHELXL97
_cell_angle_alpha 90.00
_cell_angle_beta 90.00
_cell_angle_gamma 90.00
_cell_formula_units_Z 4
_cell_length_a 8.1167(7)
_cell_length_b 10.6662(12)
_cell_length_c 12.7127(11)
_cell_measurement_reflns_used 25
_cell_measurement_temperature 293(2)
_cell_measurement_theta_max 22.4
_cell_measurement_theta_min 11.5
_cell_volume 1100.59(18)
_computing_cell_refinement 'KM4B8 (Ga\/ldecki <i>et al.</i>, 1996)'
_computing_data_collection 'KM4B8 (Ga\/ldecki <i>et al.</i>, 1996)'
_computing_data_reduction 'DATAPROC (Ga\/ldecki <i>et al.</i>, 1995)'
_computing_molecular_graphics 'ORTEP-3 for Windows (Farrugia, 1997)'
_computing_publication_material
;
SHELXL97 (Sheldrick, 2008) and WinGX (Farrugia, 1999)
;
_computing_structure_refinement 'SHELXL97 (Sheldrick, 2008)'
_computing_structure_solution 'SHELXS97 (Sheldrick, 2008)'
_diffrn_ambient_temperature 293(2)
_diffrn_measured_fraction_theta_full 0.996
_diffrn_measured_fraction_theta_max 0.996
_diffrn_measurement_device_type 'Kuma KM4 four-circle'
_diffrn_measurement_method \w/2\q
_diffrn_radiation_monochromator graphite
_diffrn_radiation_source 'fine-focus sealed tube'
_diffrn_radiation_type CuK\a
_diffrn_radiation_wavelength 1.54178
_diffrn_reflns_av_R_equivalents 0.0998
_diffrn_reflns_av_sigmaI/netI 0.0473
_diffrn_reflns_limit_h_max 10
_diffrn_reflns_limit_h_min -1
_diffrn_reflns_limit_k_max 13
_diffrn_reflns_limit_k_min -1
_diffrn_reflns_limit_l_max 16
_diffrn_reflns_limit_l_min -1
_diffrn_reflns_number 1637
_diffrn_reflns_theta_full 80.24
_diffrn_reflns_theta_max 80.24
_diffrn_reflns_theta_min 6.97
_diffrn_standards_decay_% 1.25
_diffrn_standards_interval_count 100
_diffrn_standards_number 2
_exptl_absorpt_coefficient_mu 0.707
_exptl_absorpt_correction_T_max 0.9292
_exptl_absorpt_correction_T_min 0.8303
_exptl_absorpt_correction_type psi-scan
_exptl_absorpt_process_details '(North <i>et al.</i>, 1968)'
_exptl_crystal_colour yellow
_exptl_crystal_density_diffrn 1.305
_exptl_crystal_density_method 'not measured'
_exptl_crystal_description prism
_exptl_crystal_F_000 456
_exptl_crystal_size_max 0.20
_exptl_crystal_size_mid 0.20
_exptl_crystal_size_min 0.10
_refine_diff_density_max 0.287
_refine_diff_density_min -0.236
_refine_ls_extinction_coef 0.032(7)
_refine_ls_extinction_expression Fc^*^=kFc[1+0.001xFc^2^\l^3^/sin(2\q)]^-1/4^
_refine_ls_extinction_method 'SHELXL97 (Sheldrick, 2008)'
_refine_ls_goodness_of_fit_ref 1.161
_refine_ls_hydrogen_treatment refall
_refine_ls_matrix_type full
_refine_ls_number_parameters 92
_refine_ls_number_reflns 1205
_refine_ls_number_restraints 0
_refine_ls_restrained_S_all 1.161
_refine_ls_R_factor_all 0.0858
_refine_ls_R_factor_gt 0.0641
_refine_ls_shift/su_max 0.000
_refine_ls_shift/su_mean 0.000
_refine_ls_structure_factor_coef Fsqd
_refine_ls_weighting_details 'calc w = 1/[\s^2^(Fo^2^)+(0.2000P)^2^] where P=(Fo^2^+2Fc^2^)/3'
_refine_ls_weighting_scheme calc
_refine_ls_wR_factor_gt 0.2354
_refine_ls_wR_factor_ref 0.2720
_reflns_number_gt 910
_reflns_number_total 1205
_reflns_threshold_expression I>2\s(I)
_cod_data_source_file fy2014.cif
_cod_data_source_block I
_cod_database_code 2230640
_cod_database_fobs_code 2230640

loop_
_symmetry_equiv_pos_as_xyz
'x, y, z'
'-x+1/2, -y, z+1/2'
'x+1/2, -y+1/2, -z'
'-x, y+1/2, -z+1/2'
'-x, -y, -z'
'x-1/2, y, -z-1/2'
'-x-1/2, y-1/2, z'
'x, -y-1/2, z-1/2'

loop_
_atom_site_type_symbol
_atom_site_label
_atom_site_fract_x
_atom_site_fract_y
_atom_site_fract_z
_atom_site_U_iso_or_equiv
_atom_site_adp_type
_atom_site_calc_flag
_atom_site_refinement_flags
_atom_site_occupancy
_atom_site_symmetry_multiplicity
_atom_site_disorder_assembly
_atom_site_disorder_group
N N1 0.4275(4) 0.2701(2) 0.50737(19) 0.0750(8) Uani d . 1 1 . .
N N2 0.4248(3) 0.1532(2) 0.4693(2) 0.0733(8) Uani d . 1 1 . .
N N4 0.58882(19) 0.08158(18) 0.61103(13) 0.0491(6) Uani d . 1 1 . .
C C3 0.5036(2) 0.0648(2) 0.52195(15) 0.0488(7) Uani d . 1 1 . .
C C5 0.5959(2) 0.1973(2) 0.64669(16) 0.0501(7) Uani d . 1 1 . .
C C6 0.5112(3) 0.2946(2) 0.59397(18) 0.0541(7) Uani d . 1 1 . .
C C51 0.6953(4) 0.2213(3) 0.7429(2) 0.0750(9) Uani d . 1 1 . .
H H511 0.771(6) 0.142(5) 0.767(3) 0.113 Uiso d . 1 1 . .
H H512 0.762(7) 0.297(4) 0.732(3) 0.113 Uiso d . 1 1 . .
H H513 0.621(6) 0.241(6) 0.803(3) 0.113 Uiso d . 1 1 . .
C C61 0.5097(4) 0.4263(3) 0.6326(3) 0.0733(9) Uani d . 1 1 . .
H H611 0.482(6) 0.431(4) 0.709(4) 0.110 Uiso d . 1 1 . .
H H612 0.427(5) 0.476(6) 0.599(4) 0.110 Uiso d . 1 1 . .
H H613 0.617(5) 0.462(5) 0.618(3) 0.110 Uiso d . 1 1 . .

loop_
_atom_site_aniso_label
_atom_site_aniso_U_11
_atom_site_aniso_U_22
_atom_site_aniso_U_33
_atom_site_aniso_U_12
_atom_site_aniso_U_13
_atom_site_aniso_U_23
N1 0.1042(18) 0.0492(13) 0.0717(14) 0.0018(11) -0.0267(12) 0.0010(10)
N2 0.1037(18) 0.0482(12) 0.0680(13) 0.0020(10) -0.0359(11) -0.0007(9)
N4 0.0483(9) 0.0560(12) 0.0431(9) -0.0048(6) -0.0053(6) -0.0018(6)
C3 0.0512(10) 0.0529(13) 0.0424(10) -0.0044(8) -0.0061(7) 0.0006(8)
C5 0.0484(10) 0.0574(13) 0.0445(10) -0.0097(7) 0.0017(7) -0.0064(8)
C6 0.0610(12) 0.0471(12) 0.0543(11) -0.0093(8) 0.0071(8) -0.0029(8)
C51 0.0804(16) 0.0834(19) 0.0613(14) -0.0116(15) -0.0183(12) -0.0177(13)
C61 0.092(2) 0.0515(15) 0.0760(18) -0.0118(12) 0.0119(14) -0.0092(12)

loop_
_atom_type_symbol
_atom_type_description
_atom_type_scat_dispersion_real
_atom_type_scat_dispersion_imag
_atom_type_scat_source
C C 0.0181 0.0091 'International Tables Vol C Tables 4.2.6.8 and 6.1.1.4'
H H 0.0000 0.0000 'International Tables Vol C Tables 4.2.6.8 and 6.1.1.4'
N N 0.0311 0.0180 'International Tables Vol C Tables 4.2.6.8 and 6.1.1.4'

loop_
_geom_angle_atom_site_label_1
_geom_angle_atom_site_label_2
_geom_angle_atom_site_label_3
_geom_angle_site_symmetry_1
_geom_angle_site_symmetry_3
_geom_angle
_geom_angle_publ_flag
C6 N1 N2 . . 119.7(2) ?
C3 N2 N1 . . 118.3(2) ?
C5 N4 C3 . . 116.05(19) ?
N2 C3 N4 . . 125.6(2) ?
N2 C3 C3 . 5_656 116.9(2) ?
N4 C3 C3 . 5_656 117.4(2) ?
N4 C5 C6 . . 120.27(19) ?
N4 C5 C51 . . 118.0(2) ?
C6 C5 C51 . . 121.8(2) ?
N1 C6 C5 . . 120.0(2) ?
N1 C6 C61 . . 117.3(2) ?
C5 C6 C61 . . 122.7(2) ?
C5 C51 H511 . . 114(2) ?
C5 C51 H512 . . 109(3) ?
H511 C51 H512 . . 112(4) ?
C5 C51 H513 . . 110(3) ?
H511 C51 H513 . . 107(4) ?
H512 C51 H513 . . 106(4) ?
C6 C61 H611 . . 112(3) ?
C6 C61 H612 . . 113(3) ?
H611 C61 H612 . . 105(4) ?
C6 C61 H613 . . 108(3) ?
H611 C61 H613 . . 111(4) ?
H612 C61 H613 . . 109(4) ?

loop_
_geom_bond_atom_site_label_1
_geom_bond_atom_site_label_2
_geom_bond_site_symmetry_2
_geom_bond_distance
_geom_bond_publ_flag
N1 C6 . 1.320(3) ?
N1 N2 . 1.337(3) ?
N2 C3 . 1.322(3) ?
N4 C5 . 1.316(3) ?
N4 C3 . 1.339(2) ?
C3 C3 5_656 1.492(4) ?
C5 C6 . 1.414(4) ?
C5 C51 . 1.488(3) ?
C6 C61 . 1.488(3) ?
C51 H511 . 1.09(5) ?
C51 H512 . 0.98(5) ?
C51 H513 . 1.00(5) ?
C61 H611 . 1.00(5) ?
C61 H612 . 0.96(5) ?
C61 H613 . 0.97(5) ?

loop_
_geom_hbond_atom_site_label_D
_geom_hbond_atom_site_label_H
_geom_hbond_atom_site_label_A
_geom_hbond_site_symmetry_A
_geom_hbond_distance_DH
_geom_hbond_distance_HA
_geom_hbond_distance_DA
_geom_hbond_angle_DHA
_geom_hbond_publ_flag
C51 H511 CgA 6_557 1.09(5) 2.96(4) 3.616(3) 119(3) y

loop_
_geom_torsion_atom_site_label_1
_geom_torsion_atom_site_label_2
_geom_torsion_atom_site_label_3
_geom_torsion_atom_site_label_4
_geom_torsion_site_symmetry_1
_geom_torsion_site_symmetry_2
_geom_torsion_site_symmetry_3
_geom_torsion_site_symmetry_4
_geom_torsion
_geom_torsion_publ_flag
C6 N1 N2 C3 . . . . 1.8(4) ?
N1 N2 C3 N4 . . . . -0.7(4) ?
N1 N2 C3 C3 . . . 5_656 179.2(2) ?
C5 N4 C3 N2 . . . . -1.4(3) ?
C5 N4 C3 C3 . . . 5_656 178.6(2) ?
C3 N4 C5 C6 . . . . 2.4(3) ?
C3 N4 C5 C51 . . . . -177.4(2) ?
N2 N1 C6 C5 . . . . -0.8(4) ?
N2 N1 C6 C61 . . . . 180.0(2) ?
N4 C5 C6 N1 . . . . -1.4(3) ?
C51 C5 C6 N1 . . . . 178.4(3) ?
N4 C5 C6 C61 . . . . 177.8(2) ?
C51 C5 C6 C61 . . . . -2.4(3) ?
